data_2007123
loop_
_publ_author_name
'Wendland, Frank'
'N\"ather, Christian'
'Schur, Michael'
'Bensch, Wolfgang'

_publ_section_title
;
 H~2~N(CH~2~)~2~NH~3~^+^.[Mn{H~2~N(CH~2~)~2~NH~2~}~3~]^2+^.[Sb
 Se~4~]^3{-^}
;
_journal_issue 3
_journal_name_full 'Acta Crystallographica Section C'
_journal_page_first 317
_journal_page_last 319
_journal_paper_doi 10.1107/S0108270197014030
_journal_volume 54
_journal_year 1998
_chemical_formula_iupac '(C2 H9 N2)[Mn(C2 H8 N2)3][SbSe4]'
_chemical_formula_sum 'C8 H33 Mn N8 Sb Se4'
_chemical_formula_weight 733.95
_chemical_name_common
;
Manganese tris(ethylendiamine) ethylenediammonium tetraselenoantimonat
;
_chemical_name_systematic
;
 ?
;
_space_group_IT_number 2
_symmetry_cell_setting triclinic
_symmetry_space_group_name_Hall '-P 1'
_symmetry_space_group_name_H-M 'P -1'
_audit_creation_method SHELXL
_cell_angle_alpha 104.83(3)
_cell_angle_beta 92.42(3)
_cell_angle_gamma 110.62(3)
_cell_formula_units_Z 2
_cell_length_a 8.981(4)
_cell_length_b 9.720(3)
_cell_length_c 14.451(4)
_cell_measurement_reflns_used 78
_cell_measurement_temperature 293(2)
_cell_measurement_theta_max 17
_cell_measurement_theta_min 12.5
_cell_volume 1129.1(8)
_computing_cell_refinement DIF4
_computing_data_collection 'DIF4 (Stoe, 19??)'
_computing_data_reduction 'REDU4 (Stoe, 19??)'
_computing_molecular_graphics 'XP in SHELXTL/PC (Siemens, 1990)'
_computing_publication_material 'CIFTAB in SHELXL93'
_computing_structure_refinement 'SHELXL93 (Sheldrick, 1993)'
_computing_structure_solution 'SHELXS86 (Sheldrick, 1990)'
_diffrn_ambient_temperature 293(2)
_diffrn_measurement_device 'STOE AED-2 four-circle diffractometer'
_diffrn_measurement_method \w-\q
_diffrn_radiation_monochromator graphite
_diffrn_radiation_source 'fine-focus sealed tube'
_diffrn_radiation_type MoK\a
_diffrn_radiation_wavelength 0.71073
_diffrn_reflns_av_R_equivalents 0.0526
_diffrn_reflns_av_sigmaI/netI 0.0534
_diffrn_reflns_limit_h_max 11
_diffrn_reflns_limit_h_min 0
_diffrn_reflns_limit_k_max 11
_diffrn_reflns_limit_k_min -12
_diffrn_reflns_limit_l_max 17
_diffrn_reflns_limit_l_min -17
_diffrn_reflns_number 5478
_diffrn_reflns_theta_max 27.5
_diffrn_reflns_theta_min 2.34
_diffrn_standards_decay_% negligible
_diffrn_standards_interval_time 120
_diffrn_standards_number 4
_exptl_absorpt_coefficient_mu 8.210
_exptl_absorpt_correction_T_max 0.085
_exptl_absorpt_correction_T_min 0.063
_exptl_absorpt_correction_type 'psi scan (XEMP; Siemens, 1990)'
_exptl_crystal_colour orange
_exptl_crystal_density_diffrn 2.159
_exptl_crystal_density_meas ?
_exptl_crystal_description needle
_exptl_crystal_F_000 698
_exptl_crystal_size_max 0.5
_exptl_crystal_size_mid 0.3
_exptl_crystal_size_min 0.3
_refine_diff_density_max 1.290
_refine_diff_density_min -1.388
_refine_ls_extinction_method none
_refine_ls_goodness_of_fit_all 0.991
_refine_ls_goodness_of_fit_obs 1.057
_refine_ls_hydrogen_treatment 'H atoms: see text below'
_refine_ls_matrix_type full
_refine_ls_number_parameters 228
_refine_ls_number_reflns 5155
_refine_ls_number_restraints 0
_refine_ls_restrained_S_all 0.991
_refine_ls_restrained_S_obs 1.057
_refine_ls_R_factor_all 0.0786
_refine_ls_R_factor_obs .0428
_refine_ls_shift/esd_max 0.000
_refine_ls_shift/esd_mean 0.000
_refine_ls_structure_factor_coef Fsqd
_refine_ls_weighting_details 'w = 1/[\s^2^(Fo^2^)+(0.0769P)^2^] where P=(Fo^2^+2Fc^2^)/3'
_refine_ls_weighting_scheme calc
_refine_ls_wR_factor_all 0.1194
_refine_ls_wR_factor_obs .1073
_reflns_number_observed 3713
_reflns_number_total 5155
_reflns_observed_criterion >2sigma(I)
_cod_data_source_file sk1148.cif
_cod_data_source_block frank1
_cod_depositor_comments
;
The following automatic conversions were performed:
'_geom_bond_publ_flag' value 'Y' changed to 'y' according to
'/home/saulius/struct/CIF-dictionaries/cif_core.dic' dictionary named
'cif_core.dic' version 2.4.1 from 2010-06-29 (10
times).

'_geom_bond_publ_flag' value 'N' changed to 'n' according to
'/home/saulius/struct/CIF-dictionaries/cif_core.dic' dictionary named
'cif_core.dic' version 2.4.1 from 2010-06-29 (14 times).

Automatic conversion script
Id: cif_fix_enum 1527 2010-12-29 10:47:43Z saulius 

The following automatic conversions were performed:

'_exptl_crystal_density_meas' value 'not measured' was changed to '?'
- the value is perceived as not measured.

Automatic conversion script
Id: cif_fix_values 3008 2015-01-20 13:52:24Z robertas 

The following automatic conversions were performed:

'_refine_ls_weighting_scheme' value 'calc w =
1/[\s^2^(Fo^2^)+(0.0769P)^2^] where P=(Fo^2^+2Fc^2^)/3' was changed
to 'calc'. New tag '_refine_ls_weighting_details' was created. The
value of the new tag was set to 'w = 1/[\s^2^(Fo^2^)+(0.0769P)^2^]
where P=(Fo^2^+2Fc^2^)/3'.

Automatic conversion script
Id: cif_fix_values 3143 2015-03-26 13:38:13Z robertas 
;
_cod_original_cell_volume 1129.1(7)
_cod_original_sg_symbol_H-M 'P -1 '
_cod_database_code 2007123

loop_
_symmetry_equiv_pos_as_xyz
'x, y, z'
'-x, -y, -z'

loop_
_atom_site_aniso_label
_atom_site_aniso_U_11
_atom_site_aniso_U_22
_atom_site_aniso_U_33
_atom_site_aniso_U_12
_atom_site_aniso_U_13
_atom_site_aniso_U_23
Sb .0308(2) .0237(2) .0258(2) .0085(2) .00500(15) .00772(14)
Se1 .0647(5) .0503(4) .0461(4) .0303(4) .0277(4) .0147(3)
Se2 .0493(4) .0243(3) .0440(4) .0073(3) -.0029(3) .0082(3)
Se3 .0458(4) .0330(3) .0314(3) .0098(3) .0001(3) .0140(3)
Se4 .0363(4) .0366(3) .0392(4) .0069(3) -.0044(3) .0108(3)
Mn .0324(5) .0301(5) .0291(4) .0117(4) .0064(4) .0084(4)
N1 .139(9) .099(7) .064(5) .088(7) .044(5) .044(5)
C1 .075(13) .062(11) .055(10) .031(10) .022(9) .030(9)
C1' .104(16) .083(13) .026(7) .063(13) .010(8) .023(8)
C2 .115(9) .071(6) .042(5) .014(6) .032(5) .008(4)
N2 .039(3) .044(3) .046(3) .014(3) .008(3) -.001(3)
N3 .036(3) .041(3) .058(4) .004(3) .013(3) .008(3)
C3 .046(5) .063(5) .055(5) .018(4) .002(4) -.004(4)
C4 .074(6) .060(5) .054(5) .041(5) -.008(4) .010(4)
N4 .075(5) .036(3) .043(3) .021(3) .015(3) .015(3)
N5 .032(3) .034(3) .073(4) .004(3) .004(3) -.002(3)
C5 .037(4) .049(4) .061(5) .014(3) .020(3) .018(4)
C6 .049(4) .045(4) .036(3) .024(3) .014(3) .006(3)
N6 .043(3) .032(3) .039(3) .015(3) .007(2) .007(2)
N7 .053(5) .064(5) .067(5) .014(4) .002(4) -.006(4)
C7 .043(5) .054(5) .076(6) .012(4) .006(4) .008(4)
C8 .048(5) .047(4) .061(5) .020(4) .007(4) -.003(4)
N8 .037(3) .046(4) .039(3) .015(3) -.002(3) .003(3)

loop_
_atom_site_label
_atom_site_fract_x
_atom_site_fract_y
_atom_site_fract_z
_atom_site_U_iso_or_equiv
_atom_site_thermal_displace_type
_atom_site_calc_flag
_atom_site_refinement_flags
_atom_site_occupancy
_atom_site_disorder_group
_atom_site_type_symbol
Sb .38247(5) .07626(4) .22800(3) .02712(12) Uani d . 1 . Sb
Se1 .21693(11) .17617(9) .33818(6) .0505(2) Uani d . 1 . Se
Se2 .26665(9) -.20751(7) .16392(5) .0417(2) Uani d . 1 . Se
Se3 .38993(9) .18711(7) .09155(5) .0374(2) Uani d . 1 . Se
Se4 .66344(9) .16686(8) .30717(5) .0396(2) Uani d . 1 . Se
Mn .71177(12) .69170(10) .31491(7) .0305(2) Uani d . 1 . Mn
N1 .7043(13) .7985(11) .1957(6) .084(3) Uani d . 1 . N
H1N .8014(13) .8678(11) .1942(6) .100 Uiso d PR .50 . H
H2N .6319(13) .8438(11) .2016(6) .100 Uiso d PR .50 . H
H3N .7460(13) .9015(11) .2202(6) .100 Uiso d PR .50 . H
H4N .6015(13) .7701(11) .1693(6) .100 Uiso d PR .50 . H
C1 .793(3) .753(2) .1222(13) .060(4) Uani d P .50 1 C
H1A .908(3) .806(2) .1439(13) .072 Uiso calc PR .50 1 H
H1B .766(3) .776(2) .0638(13) .072 Uiso calc PR .50 1 H
C1' .650(3) .652(2) .1017(10) .062(5) Uani d P .50 2 C
H1A' .538(3) .588(2) .0999(10) .074 Uiso calc PR .50 2 H
H1B' .658(3) .686(2) .0439(10) .074 Uiso calc PR .50 2 H
C2 .7407(16) .5719(12) .1031(6) .083(4) Uani d . 1 . C
H2A .6355(16) .5216(12) .0640(6) .100 Uiso calc R 1 1 H
H2B .8155(16) .5397(12) .0652(6) .100 Uiso calc R 1 1 H
N2 .7337(8) .5163(7) .1875(4) .0462(15) Uani d . 1 . N
H5N .6481(8) .4276(7) .1761(4) .055 Uiso d R 1 . H
H6N .8230(8) .4980(7) .1998(4) .055 Uiso d R 1 . H
N3 .9839(7) .8100(7) .3551(5) .049(2) Uani d . 1 . N
H7N 1.0146(7) .9113(7) .3620(5) .059 Uiso d R 1 . H
H8N 1.0328(7) .7698(7) .3086(5) .059 Uiso d R 1 . H
C3 1.0284(10) .7850(10) .4468(6) .060(2) Uani d . 1 . C
H3A 1.0036(10) .8537(10) .4999(6) .072 Uiso calc R 1 . H
H3B 1.1433(10) .8089(10) .4568(6) .072 Uiso calc R 1 . H
C4 .9403(12) .6226(10) .4467(6) .060(2) Uani d . 1 . C
H4A .9744(12) .5546(10) .3985(6) .072 Uiso calc R 1 . H
H4B .9664(12) .6113(10) .5095(6) .072 Uiso calc R 1 . H
N4 .7661(9) .5795(7) .4253(4) .051(2) Uani d . 1 . N
H9N .7182(9) .4767(7) .4017(4) .061 Uiso d R 1 . H
H10N .7269(9) .6097(7) .4799(4) .061 Uiso d R 1 . H
N5 .4415(7) .5697(7) .3041(5) .052(2) Uani d . 1 . N
H11N .4151(7) .4679(7) .2931(5) .063 Uiso d R 1 . H
H12N .3896(7) .5855(7) .2557(5) .063 Uiso d R 1 . H
C5 .3977(9) .6363(9) .3967(6) .049(2) Uani d . 1 . C
H5A .4368(9) .6020(9) .4467(6) .058 Uiso calc R 1 . H
H5B .2815(9) .6009(9) .3920(6) .058 Uiso calc R 1 . H
C6 .4675(9) .8080(8) .4240(5) .043(2) Uani d . 1 . C
H6A .4207(9) .8428(8) .3773(5) .051 Uiso calc R 1 . H
H6B .4419(9) .8497(8) .4870(5) .051 Uiso calc R 1 . H
N6 .6430(7) .8638(6) .4268(4) .0386(13) Uani d . 1 . N
H13N .6778(7) .9552(6) .4143(4) .046 Uiso d R 1 . H
H14N .6904(7) .8771(6) .4863(4) .046 Uiso d R 1 . H
N7 1.0319(10) .4187(10) .2034(6) .068(2) Uani d . 1 . N
H15N 1.031(13) .338(13) .253(8) .09(3) Uiso d . 1 . H
H16N 1.09(2) .501(19) .265(11) .17(6) Uiso d . 1 . H
C7 1.0446(11) .3447(10) .1080(7) .062(2) Uani d . 1 . C
H7A 1.1554(11) .3544(10) .1045(7) .074 Uiso calc R 1 . H
H7B 1.0168(11) .3958(10) .0644(7) .074 Uiso calc R 1 . H
C8 .9371(10) .1764(9) .0748(6) .055(2) Uani d . 1 . C
H8A .9567(10) .1302(9) .0110(6) .066 Uiso calc R 1 . H
H8B .9641(10) .1252(9) .1186(6) .066 Uiso calc R 1 . H
N8 .7669(8) .1527(8) .0712(5) .0431(14) Uani d . 1 . N
H17N .732(9) .159(8) .125(5) .03(2) Uiso d . 1 . H
H18N .725(10) .192(9) .036(6) .05(2) Uiso d . 1 . H
H19N .710(9) .044(9) .035(5) .034(18) Uiso d . 1 . H

loop_
_atom_type_symbol
_atom_type_description
_atom_type_scat_dispersion_real
_atom_type_scat_dispersion_imag
_atom_type_scat_source
C C 0.0033 0.0016 'International Tables Vol C Tables 4.2.6.8 and 6.1.1.4'
H H 0.0000 0.0000 'International Tables Vol C Tables 4.2.6.8 and 6.1.1.4'
N N 0.0061 0.0033 'International Tables Vol C Tables 4.2.6.8 and 6.1.1.4'
Mn Mn 0.3368 0.7283 'International Tables Vol C Tables 4.2.6.8 and 6.1.1.4'
Se Se -0.0929 2.2259 'International Tables Vol C Tables 4.2.6.8 and 6.1.1.4'
Sb Sb -0.5866 1.5461 'International Tables Vol C Tables 4.2.6.8 and 6.1.1.4'

loop_
_geom_angle_atom_site_label_1
_geom_angle_atom_site_label_2
_geom_angle_atom_site_label_3
_geom_angle
_geom_angle_publ_flag
Se3 Sb Se1 106.44(4) y
Se3 Sb Se4 106.93(4) y
Se1 Sb Se4 111.24(5) y
Se3 Sb Se2 108.84(4) y
Se1 Sb Se2 112.34(4) y
Se4 Sb Se2 110.77(5) y
N2 Mn N1 78.2(3) n
N2 Mn N5 94.0(2) n
N1 Mn N5 96.8(3) n
N2 Mn N4 94.6(2) n
N1 Mn N4 168.3(3) n
N5 Mn N4 92.9(3) n
N2 Mn N3 92.0(2) n
N1 Mn N3 93.4(3) n
N5 Mn N3 169.0(3) n
N4 Mn N3 77.5(3) n
N2 Mn N6 168.5(2) n
N1 Mn N6 95.3(3) n
N5 Mn N6 77.2(2) n
N4 Mn N6 93.2(2) n
N3 Mn N6 97.8(2) n
C1 N1 Mn 111.3(8) n
C1' N1 Mn 101.8(7) n
N1 C1 C2 105.2(12) n
C2 C1' N1 110.5(13) n
C1' C2 N2 112.7(11) n
N2 C2 C1 117.0(9) n
C2 N2 Mn 109.3(5) n
C3 N3 Mn 107.6(5) n
N3 C3 C4 111.3(7) n
N4 C4 C3 110.8(7) n
C4 N4 Mn 109.8(5) n
C5 N5 Mn 106.3(4) n
N5 C5 C6 111.0(6) n
N6 C6 C5 110.4(6) n
C6 N6 Mn 110.2(4) n
N7 C7 C8 112.9(8) n
N8 C8 C7 112.2(7) n

loop_
_geom_bond_atom_site_label_1
_geom_bond_atom_site_label_2
_geom_bond_site_symmetry_2
_geom_bond_distance
_geom_bond_publ_flag
Sb Se3 . 2.4701(10) y
Sb Se1 . 2.4726(12) y
Sb Se4 . 2.4753(15) y
Sb Se2 . 2.4775(13) y
Mn N2 . 2.235(6) y
Mn N1 . 2.237(7) y
Mn N5 . 2.274(6) y
Mn N4 . 2.275(6) y
Mn N3 . 2.278(6) y
Mn N6 . 2.286(5) y
N1 C1 . 1.43(2) n
N1 C1' . 1.61(2) n
C1 C2 . 1.60(2) n
C1' C2 . 1.31(2) n
C2 N2 . 1.450(11) n
N3 C3 . 1.471(11) n
C3 C4 . 1.496(13) n
C4 N4 . 1.467(11) n
N5 C5 . 1.464(10) n
C5 C6 . 1.497(10) n
C6 N6 . 1.470(9) n
N7 C7 . 1.412(12) n
C7 C8 . 1.511(12) n
C8 N8 . 1.460(10) n

loop_
_geom_torsion_atom_site_label_1
_geom_torsion_atom_site_label_2
_geom_torsion_atom_site_label_3
_geom_torsion_atom_site_label_4
_geom_torsion
_geom_torsion_publ_flag
N2 Mn N1 C1 -29.3(11) n
N5 Mn N1 C1 -122.0(11) n
N4 Mn N1 C1 23.(2) n
N3 Mn N1 C1 62.1(11) n
N6 Mn N1 C1 160.3(11) n
N2 Mn N1 C1' 21.5(9) n
N5 Mn N1 C1' -71.2(9) n
N4 Mn N1 C1' 74.2(19) n
N3 Mn N1 C1' 112.9(9) n
N6 Mn N1 C1' -148.9(9) n
C1' N1 C1 C2 -42.4(11) n
Mn N1 C1 C2 45.1(15) n
C1 N1 C1' C2 57.5(16) n
Mn N1 C1' C2 -50.5(16) n
N1 C1' C2 N2 59.6(18) n
N1 C1' C2 C1 -47.5(13) n
N1 C1 C2 C1' 53.6(13) n
N1 C1 C2 N2 -44.7(18) n
C1' C2 N2 Mn -35.7(15) n
C1 C2 N2 Mn 20.6(14) n
N1 Mn N2 C2 3.4(7) n
N5 Mn N2 C2 99.5(7) n
N4 Mn N2 C2 -167.3(6) n
N3 Mn N2 C2 -89.6(7) n
N6 Mn N2 C2 60.0(14) n
N2 Mn N3 C3 -111.9(5) n
N1 Mn N3 C3 169.8(5) n
N5 Mn N3 C3 11.7(15) n
N4 Mn N3 C3 -17.7(5) n
N6 Mn N3 C3 73.9(5) n
Mn N3 C3 C4 43.6(8) n
N3 C3 C4 N4 -55.3(9) n
C3 C4 N4 Mn 36.4(8) n
N2 Mn N4 C4 81.1(5) n
N1 Mn N4 C4 29.8(17) n
N5 Mn N4 C4 175.4(5) n
N3 Mn N4 C4 -10.0(5) n
N6 Mn N4 C4 -107.3(5) n
N2 Mn N5 C5 164.1(5) n
N1 Mn N5 C5 -117.3(5) n
N4 Mn N5 C5 69.3(5) n
N3 Mn N5 C5 40.6(14) n
N6 Mn N5 C5 -23.4(5) n
Mn N5 C5 C6 49.4(8) n
N5 C5 C6 N6 -56.2(9) n
C5 C6 N6 Mn 31.9(7) n
N2 Mn N6 C6 36.0(13) n
N1 Mn N6 C6 91.2(5) n
N5 Mn N6 C6 -4.6(5) n
N4 Mn N6 C6 -96.8(5) n
N3 Mn N6 C6 -174.6(5) n
N7 C7 C8 N8 62.9(11) n
